data_4510795
loop_
_publ_author_name
'Hu, Ting'
'Mak, Thomas C. W.'

_publ_section_title
;
 Structure Diversity of C2@AgnCages Consolidated by Heteroaromatic N-Donor
 Ligands in Silver Ethynediide Complexes
;
_journal_issue 11
_journal_name_full 'Crystal Growth &amp; Design'
_journal_page_first 4957
_journal_paper_doi 10.1021/cg401150t
_journal_volume 13
_journal_year 2013
_chemical_formula_sum 'C10 H8 Ag3 F6 N2 O4'
_chemical_formula_weight 657.79
_chemical_name_systematic
; 
 ? 
;
_space_group_IT_number 56
_symmetry_cell_setting orthorhombic
_symmetry_space_group_name_Hall '-P 2ab 2ac'
_symmetry_space_group_name_H-M 'P c c n'
_atom_sites_solution_hydrogens geom
_atom_sites_solution_primary direct
_atom_sites_solution_secondary difmap
_audit_creation_method SHELXL-97
_cell_angle_alpha 90.00
_cell_angle_beta 90.00
_cell_angle_gamma 90.00
_cell_formula_units_Z 8
_cell_length_a 14.9692(19)
_cell_length_b 26.147(3)
_cell_length_c 8.5960(10)
_cell_measurement_reflns_used 18712
_cell_measurement_temperature 296(2)
_cell_measurement_theta_max 23.769
_cell_measurement_theta_min 3.117
_cell_volume 3364.5(7)
_computing_cell_refinement SAINT(Bruker,2001)
_computing_data_collection APEX2(Bruker,2003)
_computing_data_reduction APEX2(Bruker,2003)
_computing_structure_refinement 'SHELXL-97 (Sheldrick, 1997)'
_computing_structure_solution 'SHELXS-97 (Sheldrick, 1990)'
_diffrn_ambient_temperature 296(2)
_diffrn_measured_fraction_theta_full 0.997
_diffrn_measured_fraction_theta_max 0.997
_diffrn_radiation_monochromator graphite
_diffrn_radiation_source 'fine-focus sealed tube'
_diffrn_radiation_type MoK\a
_diffrn_radiation_wavelength 0.71073
_diffrn_reflns_av_R_equivalents 0.0986
_diffrn_reflns_av_sigmaI/netI 0.0818
_diffrn_reflns_limit_h_max 17
_diffrn_reflns_limit_h_min -16
_diffrn_reflns_limit_k_max 31
_diffrn_reflns_limit_k_min -25
_diffrn_reflns_limit_l_max 10
_diffrn_reflns_limit_l_min -8
_diffrn_reflns_number 13583
_diffrn_reflns_theta_full 25.00
_diffrn_reflns_theta_max 25.00
_diffrn_reflns_theta_min 3.12
_exptl_absorpt_coefficient_mu 3.538
_exptl_absorpt_correction_T_max 0.6014
_exptl_absorpt_correction_T_min 0.5099
_exptl_absorpt_correction_type multi-scan
_exptl_absorpt_process_details SADABS
_exptl_crystal_colour colorless
_exptl_crystal_density_diffrn 2.597
_exptl_crystal_density_method 'not measured'
_exptl_crystal_description prism-like
_exptl_crystal_F_000 2472
_exptl_crystal_size_max 0.22
_exptl_crystal_size_mid 0.18
_exptl_crystal_size_min 0.16
_refine_diff_density_max 1.409
_refine_diff_density_min -1.264
_refine_diff_density_rms 0.161
_refine_ls_extinction_coef 0.00067(18)
_refine_ls_extinction_expression Fc^*^=kFc[1+0.001xFc^2^\l^3^/sin(2\q)]^-1/4^
_refine_ls_extinction_method SHELXL
_refine_ls_goodness_of_fit_ref 1.035
_refine_ls_hydrogen_treatment mixed
_refine_ls_matrix_type full
_refine_ls_number_parameters 229
_refine_ls_number_reflns 2960
_refine_ls_number_restraints 0
_refine_ls_restrained_S_all 1.035
_refine_ls_R_factor_all 0.0728
_refine_ls_R_factor_gt 0.0476
_refine_ls_shift/su_max 0.011
_refine_ls_shift/su_mean 0.000
_refine_ls_structure_factor_coef Fsqd
_refine_ls_weighting_details 'calc w=1/[\s^2^(Fo^2^)+(0.0521P)^2^+3.6612P] where P=(Fo^2^+2Fc^2^)/3'
_refine_ls_weighting_scheme calc
_refine_ls_wR_factor_gt 0.1127
_refine_ls_wR_factor_ref 0.1319
_reflns_number_gt 2090
_reflns_number_total 2960
_reflns_threshold_expression >2sigma(I)
_cod_data_source_file cg401150t_si_002.cif
_cod_data_source_block 4
_cod_original_cell_volume 3364.4(7)
_cod_original_sg_symbol_H-M Pccn
_cod_database_code 4510795

loop_
_symmetry_equiv_pos_as_xyz
'x, y, z'
'-x+1/2, -y+1/2, z'
'-x, y+1/2, -z+1/2'
'x+1/2, -y, -z+1/2'
'-x, -y, -z'
'x-1/2, y-1/2, -z'
'x, -y-1/2, z-1/2'
'-x-1/2, y, z-1/2'

loop_
_atom_site_label
_atom_site_type_symbol
_atom_site_fract_x
_atom_site_fract_y
_atom_site_fract_z
_atom_site_U_iso_or_equiv
_atom_site_adp_type
_atom_site_occupancy
_atom_site_symmetry_multiplicity
_atom_site_calc_flag
_atom_site_refinement_flags
Ag1 Ag 0.62099(4) 0.32188(2) 0.02204(8) 0.0513(3) Uani 1 1 d .
Ag2 Ag 0.65912(4) 0.22225(2) -0.17578(8) 0.0553(3) Uani 1 1 d .
Ag3 Ag 0.82286(5) 0.32568(3) 0.17016(9) 0.0591(3) Uani 1 1 d .
C1 C 0.7220(5) 0.2668(2) 0.0422(9) 0.0418(18) Uani 1 1 d .
C2 C 0.3918(7) 0.4016(4) 0.1717(15) 0.077(3) Uani 1 1 d .
C3 C 0.4079(7) 0.4324(4) 0.0467(15) 0.079(3) Uani 1 1 d .
H3 H 0.3755 0.4612 0.0178 0.094 Uiso 1 1 calc R
C4 C 0.4813(7) 0.4126(3) -0.0286(13) 0.064(3) Uani 1 1 d .
C5 C 0.3222(9) 0.4021(5) 0.2985(19) 0.116(5) Uani 1 1 d .
H5A H 0.3014 0.3679 0.3165 0.173 Uiso 1 1 calc R
H5B H 0.2729 0.4233 0.2673 0.173 Uiso 1 1 calc R
H5C H 0.3479 0.4155 0.3924 0.173 Uiso 1 1 calc R
C6 C 0.5274(9) 0.4324(4) -0.1714(15) 0.093(4) Uani 1 1 d .
H6A H 0.5909 0.4289 -0.1592 0.140 Uiso 1 1 calc R
H6B H 0.5127 0.4678 -0.1859 0.140 Uiso 1 1 calc R
H6C H 0.5081 0.4131 -0.2603 0.140 Uiso 1 1 calc R
C7 C 0.4858(6) 0.2771(3) -0.2738(11) 0.056(2) Uani 1 1 d .
C8 C 0.3842(8) 0.2814(5) -0.303(2) 0.097(4) Uani 1 1 d .
C9 C 0.6882(6) 0.3992(3) 0.3404(11) 0.051(2) Uani 1 1 d .
C10 C 0.6577(9) 0.4526(4) 0.3788(18) 0.084(4) Uani 1 1 d .
F1 F 0.3454(5) 0.2381(4) -0.3064(17) 0.184(6) Uani 1 1 d .
F2 F 0.3626(6) 0.3097(6) -0.4111(18) 0.203(6) Uani 1 1 d .
F3 F 0.3484(6) 0.3047(6) -0.1790(14) 0.178(5) Uani 1 1 d .
F4 F 0.6398(10) 0.4774(4) 0.2545(12) 0.189(6) Uani 1 1 d .
F5 F 0.5919(10) 0.4568(3) 0.4607(18) 0.219(8) Uani 1 1 d .
F6 F 0.7191(7) 0.4804(3) 0.4355(18) 0.202(6) Uani 1 1 d .
N1 N 0.5121(5) 0.3722(3) 0.0495(10) 0.061(2) Uani 1 1 d .
N2 N 0.4561(6) 0.3659(3) 0.1715(11) 0.074(2) Uani 1 1 d .
H2 H 0.4611 0.3421 0.2400 0.089 Uiso 1 1 calc R
O1 O 0.7554(6) 0.3960(2) 0.2598(12) 0.098(3) Uani 1 1 d .
O2 O 0.6435(4) 0.3640(2) 0.3966(8) 0.0621(16) Uani 1 1 d .
O3 O 0.5301(5) 0.3150(2) -0.3097(10) 0.082(2) Uani 1 1 d .
O4 O 0.5105(4) 0.2356(2) -0.2197(9) 0.0678(18) Uani 1 1 d .

loop_
_atom_site_aniso_label
_atom_site_aniso_U_11
_atom_site_aniso_U_22
_atom_site_aniso_U_33
_atom_site_aniso_U_23
_atom_site_aniso_U_13
_atom_site_aniso_U_12
Ag1 0.0534(4) 0.0500(4) 0.0506(5) -0.0020(3) -0.0055(3) 0.0207(3)
Ag2 0.0555(4) 0.0466(4) 0.0639(5) -0.0090(3) -0.0186(3) 0.0034(3)
Ag3 0.0618(5) 0.0566(4) 0.0588(5) -0.0016(3) -0.0027(3) -0.0024(3)
C1 0.046(5) 0.037(4) 0.042(5) 0.002(3) -0.003(4) -0.004(3)
C2 0.054(6) 0.061(6) 0.115(10) -0.009(6) 0.006(6) 0.024(4)
C3 0.075(7) 0.047(5) 0.114(10) 0.007(6) -0.004(7) 0.026(5)
C4 0.068(6) 0.043(4) 0.082(8) 0.003(4) -0.005(5) 0.019(4)
C5 0.083(9) 0.113(10) 0.151(14) -0.001(9) 0.045(9) 0.025(7)
C6 0.109(10) 0.060(6) 0.110(10) 0.022(6) 0.017(8) 0.032(6)
C7 0.047(5) 0.052(5) 0.070(7) -0.007(4) 0.000(4) 0.000(4)
C8 0.051(7) 0.098(9) 0.141(13) 0.019(8) 0.008(8) 0.020(6)
C9 0.047(5) 0.045(4) 0.061(6) -0.003(4) -0.011(5) 0.000(3)
C10 0.092(8) 0.037(5) 0.125(11) 0.007(6) 0.014(8) 0.005(5)
F1 0.058(5) 0.120(7) 0.375(19) -0.004(8) -0.040(7) -0.017(4)
F2 0.091(7) 0.259(13) 0.258(15) 0.133(12) -0.066(8) 0.017(7)
F3 0.069(5) 0.253(12) 0.212(13) -0.069(10) 0.008(6) 0.050(7)
F4 0.332(18) 0.107(6) 0.129(8) 0.031(6) 0.012(9) 0.123(9)
F5 0.255(14) 0.078(5) 0.325(17) 0.005(7) 0.197(14) 0.049(6)
F6 0.164(10) 0.079(5) 0.361(19) -0.095(8) -0.056(11) 0.005(5)
N1 0.062(5) 0.052(4) 0.070(6) 0.001(4) -0.003(4) 0.022(3)
N2 0.065(5) 0.068(5) 0.089(7) 0.006(4) 0.000(5) 0.026(4)
O1 0.085(6) 0.054(4) 0.154(8) -0.016(4) 0.041(6) -0.005(3)
O2 0.074(4) 0.046(3) 0.066(4) 0.000(3) -0.003(3) -0.001(3)
O3 0.059(4) 0.055(4) 0.132(7) 0.011(4) 0.006(4) 0.003(3)
O4 0.047(4) 0.058(4) 0.098(6) 0.007(3) -0.006(3) 0.003(3)

loop_
_atom_type_symbol
_atom_type_description
_atom_type_scat_dispersion_real
_atom_type_scat_dispersion_imag
_atom_type_scat_source
C C 0.0033 0.0016 'International Tables Vol C Tables 4.2.6.8 and 6.1.1.4'
H H 0.0000 0.0000 'International Tables Vol C Tables 4.2.6.8 and 6.1.1.4'
N N 0.0061 0.0033 'International Tables Vol C Tables 4.2.6.8 and 6.1.1.4'
O O 0.0106 0.0060 'International Tables Vol C Tables 4.2.6.8 and 6.1.1.4'
F F 0.0171 0.0103 'International Tables Vol C Tables 4.2.6.8 and 6.1.1.4'
Ag Ag -0.8971 1.1015 'International Tables Vol C Tables 4.2.6.8 and 6.1.1.4'

loop_
_geom_angle_atom_site_label_1
_geom_angle_atom_site_label_2
_geom_angle_atom_site_label_3
_geom_angle
_geom_angle_site_symmetry_1
_geom_angle_site_symmetry_3
C1 Ag1 N1 167.9(3) . .
C1 Ag1 Ag2 60.7(2) . 7_566
N1 Ag1 Ag2 107.5(2) . 7_566
C1 Ag1 Ag3 84.7(2) . 8_755
N1 Ag1 Ag3 107.2(2) . 8_755
Ag2 Ag1 Ag3 145.36(3) 7_566 8_755
C1 Ag1 Ag2 49.3(2) . .
N1 Ag1 Ag2 135.5(2) . .
Ag2 Ag1 Ag2 96.798(19) 7_566 .
Ag3 Ag1 Ag2 57.32(2) 8_755 .
C1 Ag1 Ag3 47.5(2) . .
N1 Ag1 Ag3 130.5(2) . .
Ag2 Ag1 Ag3 58.86(2) 7_566 .
Ag3 Ag1 Ag3 97.26(2) 8_755 .
Ag2 Ag1 Ag3 93.86(2) . .
O4 Ag2 O2 95.4(2) . 7_565
O4 Ag2 C1 115.9(3) . .
O2 Ag2 C1 107.4(2) 7_565 .
O4 Ag2 C1 140.3(2) . 2_655
O2 Ag2 C1 89.0(2) 7_565 2_655
C1 Ag2 C1 27.8(3) . 2_655
O4 Ag2 C1 100.4(3) . 7_565
O2 Ag2 C1 112.7(2) 7_565 7_565
C1 Ag2 C1 122.0(3) . 7_565
C1 Ag2 C1 114.18(9) 2_655 7_565
O4 Ag2 Ag1 73.81(18) . 7_565
O2 Ag2 Ag1 80.53(17) 7_565 7_565
C1 Ag2 Ag1 166.03(19) . 7_565
C1 Ag2 Ag1 145.51(17) 2_655 7_565
C1 Ag2 Ag1 44.28(16) 7_565 7_565
O4 Ag2 Ag3 82.95(16) . 8_755
O2 Ag2 Ag3 169.35(17) 7_565 8_755
C1 Ag2 Ag3 82.67(17) . 8_755
C1 Ag2 Ag3 98.99(15) 2_655 8_755
C1 Ag2 Ag3 57.61(14) 7_565 8_755
Ag1 Ag2 Ag3 88.92(3) 7_565 8_755
O4 Ag2 Ag3 140.62(18) . 7_565
O2 Ag2 Ag3 78.52(16) 7_565 7_565
C1 Ag2 Ag3 102.89(19) . 7_565
C1 Ag2 Ag3 78.95(17) 2_655 7_565
C1 Ag2 Ag3 49.79(16) 7_565 7_565
Ag1 Ag2 Ag3 66.82(3) 7_565 7_565
Ag3 Ag2 Ag3 96.05(3) 8_755 7_565
O4 Ag2 Ag2 141.94(15) . 2_655
O2 Ag2 Ag2 122.63(16) 7_565 2_655
C1 Ag2 Ag2 54.91(19) . 2_655
C1 Ag2 Ag2 49.03(16) 2_655 2_655
C1 Ag2 Ag2 68.36(17) 7_565 2_655
Ag1 Ag2 Ag2 111.16(2) 7_565 2_655
Ag3 Ag2 Ag2 60.02(2) 8_755 2_655
Ag3 Ag2 Ag2 59.01(2) 7_565 2_655
O4 Ag2 Ag1 77.68(17) . .
O2 Ag2 Ag1 129.05(17) 7_565 .
C1 Ag2 Ag1 41.47(17) . .
C1 Ag2 Ag1 69.24(15) 2_655 .
C1 Ag2 Ag1 118.24(14) 7_565 .
Ag1 Ag2 Ag1 140.71(3) 7_565 .
Ag3 Ag2 Ag1 60.98(2) 8_755 .
Ag3 Ag2 Ag1 135.70(3) 7_565 .
Ag2 Ag2 Ag1 76.80(2) 2_655 .
O4 Ag2 Ag3 107.00(18) . 2_655
O2 Ag2 Ag3 52.72(17) 7_565 2_655
C1 Ag2 Ag3 55.82(17) . 2_655
C1 Ag2 Ag3 47.44(16) 2_655 2_655
C1 Ag2 Ag3 149.68(17) 7_565 2_655
Ag1 Ag2 Ag3 133.25(3) 7_565 2_655
Ag3 Ag2 Ag3 137.81(3) 8_755 2_655
Ag3 Ag2 Ag3 99.94(2) 7_565 2_655
Ag2 Ag2 Ag3 96.237(19) 2_655 2_655
Ag1 Ag2 Ag3 80.80(2) . 2_655
O3 Ag3 O1 121.6(3) 8_756 .
O3 Ag3 C1 124.9(3) 8_756 .
O1 Ag3 C1 113.5(3) . .
O3 Ag3 Ag2 76.43(17) 8_756 8_756
O1 Ag3 Ag2 128.7(2) . 8_756
C1 Ag3 Ag2 71.70(17) . 8_756
O3 Ag3 Ag2 135.10(19) 8_756 7_566
O1 Ag3 Ag2 79.95(19) . 7_566
C1 Ag3 Ag2 55.65(19) . 7_566
Ag2 Ag3 Ag2 60.97(3) 8_756 7_566
O3 Ag3 Ag1 69.9(2) 8_756 8_756
O1 Ag3 Ag1 79.3(3) . 8_756
C1 Ag3 Ag1 125.77(18) . 8_756
Ag2 Ag3 Ag1 61.71(2) 8_756 8_756
Ag2 Ag3 Ag1 77.54(3) 7_566 8_756
O3 Ag3 Ag2 86.6(2) 8_756 2_655
O1 Ag3 Ag2 132.3(3) . 2_655
C1 Ag3 Ag2 52.30(19) . 2_655
Ag2 Ag3 Ag2 92.79(2) 8_756 2_655
Ag2 Ag3 Ag2 107.83(3) 7_566 2_655
Ag1 Ag3 Ag2 148.20(3) 8_756 2_655
O3 Ag3 Ag1 159.6(2) 8_756 .
O1 Ag3 Ag1 75.1(2) . .
C1 Ag3 Ag1 39.62(17) . .
Ag2 Ag3 Ag1 103.01(3) 8_756 .
Ag2 Ag3 Ag1 54.32(2) 7_566 .
Ag1 Ag3 Ag1 128.26(3) 8_756 .
Ag2 Ag3 Ag1 73.06(2) 2_655 .
C1 C1 Ag1 174.5(5) 2_655 .
C1 C1 Ag2 85.3(4) 2_655 .
Ag1 C1 Ag2 89.2(3) . .
C1 C1 Ag3 91.7(7) 2_655 .
Ag1 C1 Ag3 92.9(2) . .
Ag2 C1 Ag3 155.3(4) . .
C1 C1 Ag2 66.9(4) 2_655 2_655
Ag1 C1 Ag2 111.0(3) . 2_655
Ag2 C1 Ag2 76.1(2) . 2_655
Ag3 C1 Ag2 80.3(2) . 2_655
C1 C1 Ag2 109.10(19) 2_655 7_566
Ag1 C1 Ag2 75.0(2) . 7_566
Ag2 C1 Ag2 129.5(3) . 7_566
Ag3 C1 Ag2 74.6(2) . 7_566
Ag2 C1 Ag2 154.4(3) 2_655 7_566
N2 C2 C3 106.4(9) . .
N2 C2 C5 120.1(11) . .
C3 C2 C5 133.4(9) . .
C2 C3 C4 106.9(8) . .
N1 C4 C3 109.6(9) . .
N1 C4 C6 121.8(8) . .
C3 C4 C6 128.6(9) . .
O3 C7 O4 129.7(9) . .
O3 C7 C8 115.5(9) . .
O4 C7 C8 114.8(8) . .
F2 C8 F1 113.3(16) . .
F2 C8 F3 103.0(12) . .
F1 C8 F3 103.9(13) . .
F2 C8 C7 115.1(12) . .
F1 C8 C7 112.8(10) . .
F3 C8 C7 107.4(12) . .
O1 C9 O2 127.9(8) . .
O1 C9 C10 115.9(9) . .
O2 C9 C10 116.1(9) . .
F5 C10 F6 108.3(15) . .
F5 C10 F4 105.6(13) . .
F6 C10 F4 100.6(12) . .
F5 C10 C9 117.0(9) . .
F6 C10 C9 113.2(11) . .
F4 C10 C9 110.5(12) . .
C4 N1 N2 105.9(7) . .
C4 N1 Ag1 134.8(7) . .
N2 N1 Ag1 119.3(5) . .
C2 N2 N1 111.1(8) . .
C9 O1 Ag3 128.6(6) . .
C9 O2 Ag2 123.9(6) . 7_566
C7 O3 Ag3 130.8(6) . 8_755
C7 O4 Ag2 119.2(6) . .

loop_
_geom_bond_atom_site_label_1
_geom_bond_atom_site_label_2
_geom_bond_distance
_geom_bond_site_symmetry_2
Ag1 C1 2.095(7) .
Ag1 N1 2.109(7) .
Ag1 Ag2 2.8990(10) 7_566
Ag1 Ag3 3.1409(11) 8_755
Ag1 Ag2 3.1629(9) .
Ag1 Ag3 3.2807(10) .
Ag2 O4 2.283(6) .
Ag2 O2 2.352(6) 7_565
Ag2 C1 2.399(7) .
Ag2 C1 2.600(8) 2_655
Ag2 C1 2.616(8) 7_565
Ag2 Ag1 2.8990(10) 7_565
Ag2 Ag3 3.0233(10) 8_755
Ag2 Ag3 3.0548(11) 7_565
Ag2 Ag2 3.0837(14) 2_655
Ag2 Ag3 3.2382(11) 2_655
Ag3 O3 2.225(7) 8_756
Ag3 O1 2.235(7) .
Ag3 C1 2.420(7) .
Ag3 Ag2 3.0233(10) 8_756
Ag3 Ag2 3.0548(11) 7_566
Ag3 Ag1 3.1409(11) 8_756
Ag3 Ag2 3.2382(11) 2_655
C1 C1 1.215(14) 2_655
C1 Ag2 2.600(8) 2_655
C1 Ag2 2.616(8) 7_566
C2 N2 1.342(11) .
C2 C3 1.363(15) .
C2 C5 1.508(17) .
C3 C4 1.376(14) .
C4 N1 1.334(11) .
C4 C6 1.499(14) .
C7 O3 1.232(10) .
C7 O4 1.236(10) .
C7 C8 1.547(14) .
C8 F2 1.231(16) .
C8 F1 1.273(15) .
C8 F3 1.338(17) .
C9 O1 1.224(11) .
C9 O2 1.236(10) .
C9 C10 1.506(13) .
C10 F5 1.216(14) .
C10 F6 1.268(15) .
C10 F4 1.279(15) .
N1 N2 1.352(11) .
O2 Ag2 2.352(6) 7_566
O3 Ag3 2.225(7) 8_755
